data_7218615
loop_
_publ_author_name
'Xue, Li-Ping'
'Chang, xinhong'
'Ma, Lufang'
'Wang, Liya'

_publ_section_title
;
 Four d10 metal coordination polymers based on bis(2-methyl imidazole)
 spacers: syntheses, interpenetrating structures and photoluminescence
 properties
;
_journal_name_full 'RSC Adv.'
_journal_paper_doi 10.1039/C4RA10331A
_journal_year 2014
_chemical_formula_sum 'C17 H18 Cd N4 O4 S'
_chemical_formula_weight 486.81
_chemical_name_systematic
; 
 ? 
;
_space_group_IT_number 33
_symmetry_cell_setting orthorhombic
_symmetry_space_group_name_Hall 'P 2c -2n'
_symmetry_space_group_name_H-M 'P n a 21'
_atom_sites_solution_hydrogens geom
_atom_sites_solution_primary direct
_atom_sites_solution_secondary difmap
_audit_creation_method SHELXL-97
_cell_angle_alpha 90.00
_cell_angle_beta 90.00
_cell_angle_gamma 90.00
_cell_formula_units_Z 4
_cell_length_a 9.2703(14)
_cell_length_b 13.966(2)
_cell_length_c 14.650(2)
_cell_measurement_reflns_used 2141
_cell_measurement_temperature 296(2)
_cell_measurement_theta_max 23.49
_cell_measurement_theta_min 2.64
_cell_volume 1896.7(5)
_computing_cell_refinement 'Bruker SMART'
_computing_data_collection 'Bruker SMART'
_computing_data_reduction 'Bruker SAINT'
_computing_molecular_graphics 'Bruker SHELXTL'
_computing_publication_material 'Bruker SHELXTL'
_computing_structure_refinement 'SHELXL-97 (Sheldrick, 1997)'
_computing_structure_solution 'SHELXS-97 (Sheldrick, 1990)'
_diffrn_ambient_temperature 296(2)
_diffrn_measured_fraction_theta_full 0.986
_diffrn_measured_fraction_theta_max 0.986
_diffrn_measurement_device_type 'CCD area detector'
_diffrn_measurement_method 'phi and omega scans'
_diffrn_radiation_monochromator graphite
_diffrn_radiation_source 'fine-focus sealed tube'
_diffrn_radiation_type MoK\a
_diffrn_radiation_wavelength 0.71073
_diffrn_reflns_av_R_equivalents 0.0514
_diffrn_reflns_av_sigmaI/netI 0.0504
_diffrn_reflns_limit_h_max 11
_diffrn_reflns_limit_h_min -5
_diffrn_reflns_limit_k_max 15
_diffrn_reflns_limit_k_min -16
_diffrn_reflns_limit_l_max 17
_diffrn_reflns_limit_l_min -15
_diffrn_reflns_number 5986
_diffrn_reflns_theta_full 25.50
_diffrn_reflns_theta_max 25.50
_diffrn_reflns_theta_min 2.64
_diffrn_standards_decay_% 0
_diffrn_standards_interval_count 0
_diffrn_standards_interval_time 0
_diffrn_standards_number 0
_exptl_absorpt_coefficient_mu 1.292
_exptl_absorpt_correction_T_max 0.803
_exptl_absorpt_correction_T_min 0.644
_exptl_absorpt_correction_type multi-scan
_exptl_absorpt_process_details sadabs
_exptl_crystal_colour colourless
_exptl_crystal_density_diffrn 1.705
_exptl_crystal_density_method 'not measured'
_exptl_crystal_description block
_exptl_crystal_F_000 976
_exptl_crystal_size_max 0.37
_exptl_crystal_size_mid 0.29
_exptl_crystal_size_min 0.17
_refine_diff_density_max 0.406
_refine_diff_density_min -0.317
_refine_diff_density_rms 0.055
_refine_ls_abs_structure_details 'Flack H D (1983), Acta Cryst. A39, 876-881'
_refine_ls_abs_structure_Flack 0.00(3)
_refine_ls_extinction_method none
_refine_ls_goodness_of_fit_ref 1.072
_refine_ls_hydrogen_treatment constr
_refine_ls_matrix_type full
_refine_ls_number_parameters 246
_refine_ls_number_reflns 2861
_refine_ls_number_restraints 1
_refine_ls_restrained_S_all 1.071
_refine_ls_R_factor_all 0.0387
_refine_ls_R_factor_gt 0.0302
_refine_ls_shift/su_max 0.000
_refine_ls_shift/su_mean 0.000
_refine_ls_structure_factor_coef Fsqd
_refine_ls_weighting_details 'calc w=1/[\s^2^(Fo^2^)+(0.0110P)^2^+0.0000P] where P=(Fo^2^+2Fc^2^)/3'
_refine_ls_weighting_scheme calc
_refine_ls_wR_factor_gt 0.0556
_refine_ls_wR_factor_ref 0.0574
_reflns_number_gt 2345
_reflns_number_total 2861
_reflns_threshold_expression >2sigma(I)
_cod_data_source_file c4ra10331a2.cif
_cod_data_source_block aa
_cod_depositor_comments
;
The following automatic conversions were performed:

'_symmetry_cell_setting' value 'Orthorhombic' changed to
'orthorhombic' according to
/usr/data/users/saulius/crontab/automatic-downloads/rss-feeds/RSC/lib/dictionaries/cif_core.dic
dictionary named 'cif_core.dic' version 2.4.2 from 2011-04-26.

Automatic conversion script
Id: cif_fix_values 2827 2014-09-09 07:05:25Z andrius 
;
_cod_original_cell_volume 1896.8(5)
_cod_original_sg_symbol_H-M Pna2(1)
_cod_database_code 7218615

loop_
_symmetry_equiv_pos_as_xyz
'x, y, z'
'-x, -y, z+1/2'
'x+1/2, -y+1/2, z'
'-x+1/2, y+1/2, z+1/2'

loop_
_atom_site_label
_atom_site_type_symbol
_atom_site_fract_x
_atom_site_fract_y
_atom_site_fract_z
_atom_site_U_iso_or_equiv
_atom_site_adp_type
_atom_site_occupancy
_atom_site_symmetry_multiplicity
_atom_site_calc_flag
_atom_site_refinement_flags
Cd1 Cd 0.13237(3) 0.46675(2) 0.90337(4) 0.04328(11) Uani 1 1 d .
S1 S 0.57049(16) 0.54967(10) 0.69824(11) 0.0498(4) Uani 1 1 d .
O1 O 0.7513(5) 0.6693(3) 0.4869(3) 0.0797(15) Uani 1 1 d .
O2 O 0.7702(5) 0.5272(4) 0.5443(3) 0.0778(14) Uani 1 1 d .
O3 O 0.2146(5) 0.6151(3) 0.8241(4) 0.0781(15) Uani 1 1 d .
O4 O 0.3486(4) 0.4878(3) 0.8283(3) 0.0661(13) Uani 1 1 d .
C1 C 0.7210(7) 0.6096(5) 0.5450(4) 0.0498(15) Uani 1 1 d .
C2 C 0.6110(6) 0.6323(4) 0.6147(4) 0.0436(14) Uani 1 1 d .
C3 C 0.5164(7) 0.7061(4) 0.6191(4) 0.0599(18) Uani 1 1 d .
H3 H 0.5210 0.7586 0.5801 0.072 Uiso 1 1 calc R
C4 C 0.4105(6) 0.6969(4) 0.6876(4) 0.0550(17) Uani 1 1 d .
H4 H 0.3396 0.7424 0.6991 0.066 Uiso 1 1 calc R
C5 C 0.4245(6) 0.6130(4) 0.7352(4) 0.0410(13) Uani 1 1 d .
C6 C 0.3220(6) 0.5712(4) 0.8013(4) 0.0442(14) Uani 1 1 d .
C7 C -0.0469(8) 0.4286(5) 0.7262(5) 0.075(2) Uani 1 1 d .
H7 H -0.0541 0.4949 0.7222 0.090 Uiso 1 1 calc R
C8 C -0.1033(8) 0.3675(5) 0.6658(5) 0.075(2) Uani 1 1 d .
H8 H -0.1547 0.3827 0.6132 0.090 Uiso 1 1 calc R
C9 C 0.0076(6) 0.2880(4) 0.7746(4) 0.0480(15) Uani 1 1 d .
C10 C 0.0649(7) 0.2087(4) 0.8299(4) 0.0638(18) Uani 1 1 d .
H10A H 0.1235 0.2339 0.8782 0.096 Uiso 1 1 calc R
H10B H 0.1222 0.1674 0.7920 0.096 Uiso 1 1 calc R
H10C H -0.0137 0.1729 0.8555 0.096 Uiso 1 1 calc R
C11 C -0.1119(6) 0.1889(4) 0.6484(4) 0.0530(16) Uani 1 1 d .
H11A H -0.2134 0.1919 0.6326 0.064 Uiso 1 1 calc R
H11B H -0.0975 0.1340 0.6880 0.064 Uiso 1 1 calc R
C12 C -0.0240(7) 0.1769(5) 0.5634(4) 0.0675(19) Uani 1 1 d .
H12A H 0.0766 0.1704 0.5804 0.081 Uiso 1 1 calc R
H12B H -0.0329 0.2346 0.5269 0.081 Uiso 1 1 calc R
C13 C -0.0662(6) 0.0919(6) 0.5051(5) 0.071(2) Uani 1 1 d .
H13A H 0.0011 0.0867 0.4547 0.086 Uiso 1 1 calc R
H13B H -0.0574 0.0341 0.5415 0.086 Uiso 1 1 calc R
C14 C -0.2631(5) 0.1660(4) 0.4113(5) 0.0532(14) Uani 1 1 d .
H14 H -0.2132 0.2200 0.3917 0.064 Uiso 1 1 calc R
C15 C -0.3980(6) 0.1416(4) 0.3886(5) 0.0490(18) Uani 1 1 d .
H15 H -0.4584 0.1766 0.3505 0.059 Uiso 1 1 calc R
C16 C -0.3195(7) 0.0325(4) 0.4785(5) 0.0550(16) Uani 1 1 d .
C17 C -0.3094(8) -0.0563(5) 0.5353(6) 0.099(3) Uani 1 1 d .
H17A H -0.4025 -0.0862 0.5388 0.148 Uiso 1 1 calc R
H17B H -0.2774 -0.0399 0.5956 0.148 Uiso 1 1 calc R
H17C H -0.2419 -0.0998 0.5080 0.148 Uiso 1 1 calc R
N1 N 0.0229(5) 0.3807(3) 0.7946(3) 0.0548(13) Uani 1 1 d .
N2 N -0.0698(5) 0.2775(3) 0.6974(4) 0.0548(13) Uani 1 1 d .
N3 N -0.2128(5) 0.0971(3) 0.4685(3) 0.0484(12) Uani 1 1 d .
N4 N -0.4332(5) 0.0566(3) 0.4306(3) 0.0454(13) Uani 1 1 d .

loop_
_atom_site_aniso_label
_atom_site_aniso_U_11
_atom_site_aniso_U_22
_atom_site_aniso_U_33
_atom_site_aniso_U_23
_atom_site_aniso_U_13
_atom_site_aniso_U_12
Cd1 0.04427(19) 0.04230(18) 0.0433(2) -0.0003(3) -0.0001(3) 0.00064(19)
S1 0.0519(9) 0.0479(8) 0.0494(9) 0.0026(8) 0.0054(8) 0.0060(7)
O1 0.092(4) 0.076(3) 0.071(3) -0.011(3) 0.035(3) -0.030(3)
O2 0.079(3) 0.099(4) 0.056(3) 0.013(3) 0.014(3) 0.043(3)
O3 0.059(3) 0.061(3) 0.114(4) 0.011(3) 0.038(3) 0.002(2)
O4 0.073(3) 0.049(3) 0.076(3) 0.015(2) 0.018(3) 0.007(2)
C1 0.045(4) 0.061(4) 0.043(4) 0.001(4) 0.007(3) -0.009(3)
C2 0.050(4) 0.038(3) 0.043(4) -0.005(3) 0.000(3) -0.008(3)
C3 0.070(5) 0.044(4) 0.066(5) 0.007(3) 0.008(4) -0.010(4)
C4 0.057(4) 0.047(4) 0.061(4) -0.001(3) 0.014(3) 0.006(3)
C5 0.039(3) 0.040(3) 0.044(3) -0.001(3) 0.001(3) -0.005(3)
C6 0.036(3) 0.052(4) 0.045(4) -0.007(3) 0.000(3) -0.003(3)
C7 0.093(6) 0.042(4) 0.089(6) 0.003(4) -0.034(5) -0.001(4)
C8 0.100(6) 0.056(4) 0.068(5) 0.006(4) -0.034(4) 0.007(4)
C9 0.050(4) 0.055(4) 0.039(4) 0.001(3) -0.008(3) 0.004(3)
C10 0.088(5) 0.043(4) 0.061(4) 0.000(3) -0.023(4) 0.002(3)
C11 0.056(4) 0.048(4) 0.055(4) -0.010(3) -0.004(3) -0.003(3)
C12 0.062(4) 0.087(5) 0.054(4) -0.011(4) -0.004(4) -0.017(4)
C13 0.047(4) 0.102(6) 0.065(5) -0.023(4) -0.009(3) 0.012(4)
C14 0.052(3) 0.045(3) 0.062(4) -0.006(5) 0.003(5) -0.006(2)
C15 0.055(3) 0.044(3) 0.048(5) 0.004(3) -0.008(3) 0.008(3)
C16 0.065(4) 0.047(4) 0.054(4) 0.002(3) -0.008(3) 0.000(4)
C17 0.111(7) 0.073(5) 0.112(7) 0.044(5) -0.049(5) -0.008(5)
N1 0.074(4) 0.035(3) 0.056(3) 0.000(3) -0.016(3) 0.005(3)
N2 0.068(3) 0.044(3) 0.052(3) 0.001(3) -0.019(3) -0.003(3)
N3 0.043(3) 0.052(3) 0.051(3) -0.008(3) -0.010(2) 0.001(3)
N4 0.047(3) 0.044(3) 0.045(4) 0.008(2) -0.008(2) 0.001(2)

loop_
_atom_type_symbol
_atom_type_description
_atom_type_scat_dispersion_real
_atom_type_scat_dispersion_imag
_atom_type_scat_source
C C 0.0033 0.0016 'International Tables Vol C Tables 4.2.6.8 and 6.1.1.4'
H H 0.0000 0.0000 'International Tables Vol C Tables 4.2.6.8 and 6.1.1.4'
N N 0.0061 0.0033 'International Tables Vol C Tables 4.2.6.8 and 6.1.1.4'
O O 0.0106 0.0060 'International Tables Vol C Tables 4.2.6.8 and 6.1.1.4'
Cd Cd -0.8075 1.2024 'International Tables Vol C Tables 4.2.6.8 and 6.1.1.4'
S S 0.1246 0.1234 'International Tables Vol C Tables 4.2.6.8 and 6.1.1.4'

loop_
_geom_angle_atom_site_label_1
_geom_angle_atom_site_label_2
_geom_angle_atom_site_label_3
_geom_angle
_geom_angle_site_symmetry_1
_geom_angle_site_symmetry_3
N1 Cd1 O2 148.53(18) . 2_665
N1 Cd1 N4 93.05(16) . 4_455
O2 Cd1 N4 98.29(16) 2_665 4_455
N1 Cd1 O4 97.09(18) . .
O2 Cd1 O4 94.81(19) 2_665 .
N4 Cd1 O4 136.18(15) 4_455 .
N1 Cd1 O3 104.66(18) . .
O2 Cd1 O3 105.86(18) 2_665 .
N4 Cd1 O3 82.60(15) 4_455 .
O4 Cd1 O3 53.58(14) . .
N1 Cd1 O1 97.79(16) . 2_665
O2 Cd1 O1 53.73(15) 2_665 2_665
N4 Cd1 O1 133.19(16) 4_455 2_665
O4 Cd1 O1 87.43(16) . 2_665
O3 Cd1 O1 136.56(15) . 2_665
N1 Cd1 C1 124.26(19) . 2_665
O2 Cd1 C1 27.06(16) 2_665 2_665
N4 Cd1 C1 119.54(18) 4_455 2_665
O4 Cd1 C1 88.81(17) . 2_665
O3 Cd1 C1 122.15(18) . 2_665
O1 Cd1 C1 26.87(15) 2_665 2_665
C5 S1 C2 92.9(3) . .
C1 O1 Cd1 85.6(4) . 2_664
C1 O2 Cd1 96.9(4) . 2_664
C6 O3 Cd1 87.6(4) . .
C6 O4 Cd1 95.6(4) . .
O1 C1 O2 122.8(6) . .
O1 C1 C2 119.6(6) . .
O2 C1 C2 117.4(6) . .
O1 C1 Cd1 67.6(3) . 2_664
O2 C1 Cd1 56.0(3) . 2_664
C2 C1 Cd1 164.4(4) . 2_664
C3 C2 C1 130.0(6) . .
C3 C2 S1 109.6(5) . .
C1 C2 S1 119.8(5) . .
C2 C3 C4 114.5(6) . .
C2 C3 H3 122.8 . .
C4 C3 H3 122.8 . .
C5 C4 C3 112.0(5) . .
C5 C4 H4 124.0 . .
C3 C4 H4 124.0 . .
C4 C5 C6 127.6(5) . .
C4 C5 S1 110.9(4) . .
C6 C5 S1 121.0(4) . .
O3 C6 O4 122.9(6) . .
O3 C6 C5 120.5(6) . .
O4 C6 C5 116.5(5) . .
C8 C7 N1 111.0(6) . .
C8 C7 H7 124.5 . .
N1 C7 H7 124.5 . .
C7 C8 N2 105.8(6) . .
C7 C8 H8 127.1 . .
N2 C8 H8 127.1 . .
N1 C9 N2 110.3(5) . .
N1 C9 C10 124.8(5) . .
N2 C9 C10 124.9(5) . .
C9 C10 H10A 109.5 . .
C9 C10 H10B 109.5 . .
H10A C10 H10B 109.5 . .
C9 C10 H10C 109.5 . .
H10A C10 H10C 109.5 . .
H10B C10 H10C 109.5 . .
N2 C11 C12 110.6(5) . .
N2 C11 H11A 109.5 . .
C12 C11 H11A 109.5 . .
N2 C11 H11B 109.5 . .
C12 C11 H11B 109.5 . .
H11A C11 H11B 108.1 . .
C11 C12 C13 114.5(5) . .
C11 C12 H12A 108.6 . .
C13 C12 H12A 108.6 . .
C11 C12 H12B 108.6 . .
C13 C12 H12B 108.6 . .
H12A C12 H12B 107.6 . .
N3 C13 C12 114.1(6) . .
N3 C13 H13A 108.7 . .
C12 C13 H13A 108.7 . .
N3 C13 H13B 108.7 . .
C12 C13 H13B 108.7 . .
H13A C13 H13B 107.6 . .
C15 C14 N3 107.1(5) . .
C15 C14 H14 126.5 . .
N3 C14 H14 126.5 . .
C14 C15 N4 109.3(5) . .
C14 C15 H15 125.4 . .
N4 C15 H15 125.4 . .
N4 C16 N3 111.1(5) . .
N4 C16 C17 124.1(6) . .
N3 C16 C17 124.8(6) . .
C16 C17 H17A 109.5 . .
C16 C17 H17B 109.5 . .
H17A C17 H17B 109.5 . .
C16 C17 H17C 109.5 . .
H17A C17 H17C 109.5 . .
H17B C17 H17C 109.5 . .
C9 N1 C7 105.2(5) . .
C9 N1 Cd1 136.5(4) . .
C7 N1 Cd1 118.2(4) . .
C9 N2 C8 107.7(5) . .
C9 N2 C11 129.5(5) . .
C8 N2 C11 122.7(5) . .
C16 N3 C14 106.9(5) . .
C16 N3 C13 127.5(6) . .
C14 N3 C13 125.5(5) . .
C16 N4 C15 105.6(5) . .
C16 N4 Cd1 127.4(4) . 4_444
C15 N4 Cd1 126.3(4) . 4_444

loop_
_geom_bond_atom_site_label_1
_geom_bond_atom_site_label_2
_geom_bond_distance
_geom_bond_site_symmetry_2
Cd1 N1 2.239(5) .
Cd1 O2 2.255(4) 2_665
Cd1 N4 2.267(4) 4_455
Cd1 O4 2.305(4) .
Cd1 O3 2.495(4) .
Cd1 O1 2.504(5) 2_665
Cd1 C1 2.700(6) 2_665
S1 C5 1.705(5) .
S1 C2 1.723(6) .
O1 C1 1.224(7) .
O1 Cd1 2.504(5) 2_664
O2 C1 1.238(7) .
O2 Cd1 2.255(4) 2_664
O3 C6 1.217(6) .
O4 C6 1.254(7) .
C1 C2 1.478(8) .
C1 Cd1 2.700(6) 2_664
C2 C3 1.355(8) .
C3 C4 1.410(7) .
C3 H3 0.9300 .
C4 C5 1.370(7) .
C4 H4 0.9300 .
C5 C6 1.477(8) .
C7 C8 1.336(8) .
C7 N1 1.369(7) .
C7 H7 0.9300 .
C8 N2 1.375(7) .
C8 H8 0.9300 .
C9 N1 1.335(7) .
C9 N2 1.348(7) .
C9 C10 1.471(7) .
C10 H10A 0.9600 .
C10 H10B 0.9600 .
C10 H10C 0.9600 .
C11 N2 1.483(7) .
C11 C12 1.498(8) .
C11 H11A 0.9700 .
C11 H11B 0.9700 .
C12 C13 1.514(9) .
C12 H12A 0.9700 .
C12 H12B 0.9700 .
C13 N3 1.463(7) .
C13 H13A 0.9700 .
C13 H13B 0.9700 .
C14 C15 1.338(7) .
C14 N3 1.359(7) .
C14 H14 0.9300 .
C15 N4 1.377(6) .
C15 H15 0.9300 .
C16 N4 1.310(7) .
C16 N3 1.347(7) .
C16 C17 1.496(9) .
C17 H17A 0.9600 .
C17 H17B 0.9600 .
C17 H17C 0.9600 .
N4 Cd1 2.267(4) 4_444
